data_4115062
loop_
_publ_author_name
'Mikio Yasutake'
'Toru Koga'
'Youichi Sakamoto'
'Shingo Komatsu'
'Ming Zhou'
'Katsuya Sako'
'Hitoshi Tatemitsu'
'Satoru Onaka'
'Yoshio Aso'
'Shinobu Inoue'
'Teruo Shinmyozu'

_publ_section_title
;
 An Alternative Synthetic Route of [35](1,2,3,4,5)Cyclophane, and
 Structural Properties of Multibridged [3n]Cyclophanes and Their
 Charge-Transfer Complexes in the Solid State1
;
_journal_name_full 'Journal of the American Chemical Society'
_journal_page_first 10136
_journal_page_last 10145
_journal_paper_doi 10.1021/ja012363k
_journal_volume 124
_journal_year 2002
_chemical_formula_moiety 'C36 H28 F4 N4 '
_chemical_formula_sum 'C36 H28 F4 N4'
_chemical_formula_weight 592.64
_space_group_IT_number 14
_symmetry_cell_setting monoclinic
_symmetry_Int_Tables_number 14
_symmetry_space_group_name_Hall '-P 2yab'
_symmetry_space_group_name_H-M 'P 1 21/a 1'
_cell_angle_alpha 90
_cell_angle_beta 90.1211(9)
_cell_angle_gamma 90
_cell_formula_units_Z 8
_cell_length_a 17.4292(5)
_cell_length_b 30.4333(8)
_cell_length_c 10.3567(3)
_cell_measurement_reflns_used 21588
_cell_measurement_temperature 93.2
_cell_measurement_theta_max 27.5
_cell_measurement_theta_min 2.3
_cell_volume 5493.5(3)
_computing_cell_refinement PROCESS-AUTO
_computing_data_collection PROCESS-AUTO
_computing_data_reduction 'teXsan Ver. 1.11'
_computing_publication_material 'teXsan Ver. 1.11'
_computing_structure_refinement SHELXL97
_computing_structure_solution SIR88
_diffrn_detector_area_resol_mean 10.00
_diffrn_measurement_device_type 'Rigaku RAXIS-RAPID Imaging Plate'
_diffrn_measurement_method \w
_diffrn_radiation_type 'Mo K\a'
_diffrn_radiation_wavelength 0.7107
_diffrn_reflns_av_R_equivalents 0.000
_diffrn_reflns_limit_h_max 22
_diffrn_reflns_limit_h_min 0
_diffrn_reflns_limit_k_max 39
_diffrn_reflns_limit_k_min 0
_diffrn_reflns_limit_l_max 13
_diffrn_reflns_limit_l_min -13
_diffrn_reflns_number 51132
_diffrn_reflns_theta_max 27.49
_exptl_absorpt_coefficient_mu 0.104
_exptl_absorpt_correction_T_max 0.998
_exptl_absorpt_correction_T_min 0.919
_exptl_absorpt_correction_type multi-scan
_exptl_absorpt_process_details '(Higashi, 1995)'
_exptl_crystal_colour black
_exptl_crystal_density_diffrn 1.433
_exptl_crystal_description platelet
_exptl_crystal_size_max 0.340
_exptl_crystal_size_mid 0.250
_exptl_crystal_size_min 0.020
_refine_diff_density_max 0.47
_refine_diff_density_min -0.43
_refine_ls_extinction_coef 0.0000
_refine_ls_extinction_expression Fc^*^=kFc[1+0.001xFc^2^\l^3^/sin(2\q)]^-1/4^
_refine_ls_extinction_method SHELXL
_refine_ls_goodness_of_fit_ref 0.702
_refine_ls_hydrogen_treatment noref
_refine_ls_number_parameters 802
_refine_ls_number_reflns 3246
_refine_ls_R_factor_gt 0.0594
_refine_ls_shift/su_max 0.0000
_refine_ls_structure_factor_coef Fsqd
_refine_ls_weighting_details 'w = 1/[\s^2^(Fo^2^) + (0.0204P)^2^+0.0000P] where P=(Fo^2^+2Fc^2^)/3'
_refine_ls_weighting_scheme calc
_refine_ls_wR_factor_ref 0.1134
_reflns_number_gt 3246
_reflns_number_total 12582
_reflns_threshold_expression >2.0sigma(I)
_cod_data_source_file ja012363k_12.cif
_cod_data_source_block 34ct-f
_cod_original_formula_sum 'C36 H28 F4 N4 '
_cod_database_code 4115062

loop_
_symmetry_equiv_pos_as_xyz
x,y,z
1/2-x,1/2+y,-z
-x,-y,-z
1/2+x,1/2-y,z

loop_
_atom_site_label
_atom_site_type_symbol
_atom_site_fract_x
_atom_site_fract_y
_atom_site_fract_z
_atom_site_U_iso_or_equiv
_atom_site_adp_type
_atom_site_occupancy
_atom_site_calc_flag
_atom_site_refinement_flags
F(1) F 0.5504(1) -0.16031(7) 0.3310(2) 0.0283(7) Uani 1.00 d .
F(2) F 0.4135(1) -0.15467(8) 0.4384(2) 0.0274(7) Uani 1.00 d .
F(3) F 0.3898(1) -0.30969(8) 0.4237(2) 0.0297(7) Uani 1.00 d .
F(4) F 0.5269(2) -0.31586(8) 0.3191(2) 0.0285(7) Uani 1.00 d .
F(5) F 0.1921(1) 0.07658(8) -0.0584(2) 0.0283(7) Uani 1.00 d .
F(6) F 0.3240(1) 0.06261(8) 0.0548(2) 0.0298(7) Uani 1.00 d .
F(7) F 0.2728(2) -0.09066(8) 0.0603(2) 0.0314(7) Uani 1.00 d .
F(8) F 0.1389(1) -0.07635(8) -0.0514(2) 0.0303(7) Uani 1.00 d .
N(1) N 0.2523(2) -0.1591(1) 0.5648(4) 0.037(1) Uani 1.00 d .
N(2) N 0.2308(2) -0.2929(1) 0.5436(4) 0.042(1) Uani 1.00 d .
N(3) N 0.6963(2) -0.3133(1) 0.2470(4) 0.039(1) Uani 1.00 d .
N(4) N 0.7125(2) -0.1776(1) 0.2211(4) 0.039(1) Uani 1.00 d .
N(5) N 0.4828(3) 0.0364(2) 0.1459(5) 0.051(1) Uani 1.00 d .
N(6) N 0.4340(3) -0.0980(2) 0.1752(4) 0.053(1) Uani 1.00 d .
N(7) N 0.0302(2) 0.0847(1) -0.1604(4) 0.037(1) Uani 1.00 d .
N(8) N -0.0165(2) -0.0497(1) -0.1678(4) 0.037(1) Uani 1.00 d .
C(1) C 0.4629(3) -0.2746(1) 0.0386(4) 0.019(1) Uani 1.00 d .
C(2) C 0.5376(3) -0.2826(1) -0.0086(4) 0.020(1) Uani 1.00 d .
C(3) C 0.5871(3) -0.2475(1) -0.0323(4) 0.017(1) Uani 1.00 d .
C(4) C 0.5635(3) -0.2040(1) -0.0181(4) 0.018(1) Uani 1.00 d .
C(5) C 0.4923(3) -0.1964(1) 0.0330(4) 0.020(1) Uani 1.00 d .
C(6) C 0.4424(3) -0.2305(1) 0.0586(4) 0.021(1) Uani 1.00 d .
C(7) C 0.4065(3) -0.3123(2) 0.0573(4) 0.027(1) Uani 1.00 d .
C(8) C 0.3453(4) -0.3187(2) -0.0412(6) 0.079(2) Uani 1.00 d .
C(9) C 0.3530(3) -0.3105(2) -0.1812(5) 0.031(1) Uani 1.00 d .
C(10) C 0.4026(3) -0.2727(1) -0.2272(4) 0.019(1) Uani 1.00 d .
C(11) C 0.4752(3) -0.2801(1) -0.2803(4) 0.020(1) Uani 1.00 d .
C(12) C 0.5211(3) -0.2449(1) -0.3157(4) 0.018(1) Uani 1.00 d .
C(13) C 0.4988(3) -0.2017(1) -0.2953(4) 0.016(1) Uani 1.00 d .
C(14) C 0.4256(3) -0.1950(1) -0.2478(4) 0.019(1) Uani 1.00 d .
C(15) C 0.3777(3) -0.2289(1) -0.2112(4) 0.019(1) Uani 1.00 d .
C(16) C 0.5127(3) -0.3248(1) -0.2886(4) 0.027(1) Uani 1.00 d .
C(17) C 0.5803(3) -0.3314(2) -0.1957(5) 0.039(1) Uani 1.00 d .
C(18) C 0.5660(3) -0.3279(1) -0.0503(4) 0.024(1) Uani 1.00 d .
C(19) C 0.6100(3) -0.1662(1) -0.0712(5) 0.031(1) Uani 1.00 d .
C(20) C 0.6254(6) -0.1686(3) -0.2080(8) 0.029(3) Uani 0.50 d P
C(21) C 0.5705(5) -0.1398(3) -0.1859(8) 0.023(2) Uani 0.50 d P
C(22) C 0.5560(3) -0.1651(1) -0.3080(5) 0.027(1) Uani 1.00 d .
C(23) C 0.3034(3) -0.2161(2) -0.1444(4) 0.028(1) Uani 1.00 d .
C(24) C 0.3136(3) -0.1967(2) -0.0145(5) 0.066(2) Uani 1.00 d .
C(25) C 0.3598(3) -0.2177(2) 0.0949(4) 0.031(1) Uani 1.00 d .
C(26) C 0.2564(3) 0.0266(1) -0.3302(4) 0.017(1) Uani 1.00 d .
C(27) C 0.1866(3) 0.0413(1) -0.3813(4) 0.017(1) Uani 1.00 d .
C(28) C 0.1298(3) 0.0107(2) -0.4092(4) 0.021(1) Uani 1.00 d .
C(29) C 0.1402(3) -0.0341(1) -0.3956(4) 0.018(1) Uani 1.00 d .
C(30) C 0.2089(3) -0.0479(1) -0.3403(4) 0.017(1) Uani 1.00 d .
C(31) C 0.2664(3) -0.0187(1) -0.3088(4) 0.016(1) Uani 1.00 d .
C(32) C 0.3223(3) 0.0583(1) -0.3031(4) 0.024(1) Uani 1.00 d .
C(33) C 0.3924(3) 0.0551(2) -0.3927(4) 0.031(1) Uani 1.00 d .
C(34) C 0.3797(3) 0.0544(1) -0.5402(4) 0.025(1) Uani 1.00 d .
C(35) C 0.3211(3) 0.0221(1) -0.5918(4) 0.021(1) Uani 1.00 d .
C(36) C 0.2521(3) 0.0366(1) -0.6490(4) 0.022(1) Uani 1.00 d .
C(37) C 0.1989(3) 0.0051(2) -0.6892(4) 0.023(1) Uani 1.00 d .
C(38) C 0.2093(3) -0.0393(2) -0.6720(4) 0.023(1) Uani 1.00 d .
C(39) C 0.2781(3) -0.0532(1) -0.6205(4) 0.019(1) Uani 1.00 d .
C(40) C 0.3336(3) -0.0234(1) -0.5797(4) 0.018(1) Uani 1.00 d .
C(41) C 0.2265(3) 0.0841(2) -0.6558(4) 0.034(1) Uani 1.00 d .
C(42) C 0.1622(4) 0.0956(2) -0.5649(5) 0.063(2) Uani 1.00 d .
C(43) C 0.1700(3) 0.0884(2) -0.4213(4) 0.029(1) Uani 1.00 d .
C(44) C 0.0856(3) -0.0679(2) -0.4513(5) 0.034(1) Uani 1.00 d .
C(45) C 0.0887(5) -0.0746(3) -0.5852(6) 0.154(5) Uani 1.00 d .
C(46) C 0.1425(3) -0.0708(2) -0.6880(4) 0.031(1) Uani 1.00 d .
C(47) C 0.4014(2) -0.0429(1) -0.5091(4) 0.019(1) Uani 1.00 d .
C(48) C 0.3828(3) -0.0656(1) -0.3781(4) 0.027(1) Uani 1.00 d .
C(49) C 0.3425(3) -0.0384(1) -0.2722(4) 0.023(1) Uani 1.00 d .
C(50) C 0.5100(3) -0.1972(1) 0.3519(4) 0.021(1) Uani 1.00 d .
C(51) C 0.4410(3) -0.1940(2) 0.4076(4) 0.021(1) Uani 1.00 d .
C(52) C 0.3942(3) -0.2316(1) 0.4365(4) 0.017(1) Uani 1.00 d .
C(53) C 0.4300(3) -0.2727(1) 0.4017(4) 0.018(1) Uani 1.00 d .
C(54) C 0.4984(3) -0.2762(1) 0.3475(4) 0.020(1) Uani 1.00 d .
C(55) C 0.5451(3) -0.2385(1) 0.3205(4) 0.019(1) Uani 1.00 d .
C(56) C 0.3231(3) -0.2289(2) 0.4929(4) 0.024(1) Uani 1.00 d .
C(57) C 0.2872(3) -0.1885(2) 0.5300(4) 0.025(1) Uani 1.00 d .
C(58) C 0.2751(3) -0.2665(2) 0.5200(4) 0.025(1) Uani 1.00 d .
C(59) C 0.6198(3) -0.2412(1) 0.2739(4) 0.021(1) Uani 1.00 d .
C(60) C 0.6595(3) -0.2830(2) 0.2587(4) 0.024(1) Uani 1.00 d .
C(61) C 0.6687(3) -0.2041(2) 0.2440(5) 0.024(1) Uani 1.00 d .
C(62) C 0.2117(3) 0.0351(1) -0.0287(4) 0.021(1) Uani 1.00 d .
C(63) C 0.2794(3) 0.0278(1) 0.0281(4) 0.021(1) Uani 1.00 d .
C(64) C 0.3065(3) -0.0150(2) 0.0603(4) 0.019(1) Uani 1.00 d .
C(65) C 0.2524(3) -0.0491(1) 0.0312(4) 0.022(1) Uani 1.00 d .
C(66) C 0.1857(3) -0.0423(1) -0.0264(4) 0.018(1) Uani 1.00 d .
C(67) C 0.1582(3) 0.0006(1) -0.0606(4) 0.021(1) Uani 1.00 d .
C(68) C 0.3775(3) -0.0223(2) 0.1117(4) 0.028(1) Uani 1.00 d .
C(69) C 0.4340(3) 0.0114(2) 0.1320(5) 0.038(1) Uani 1.00 d .
C(70) C 0.4063(3) -0.0656(2) 0.1455(5) 0.036(1) Uani 1.00 d .
C(71) C 0.0877(3) 0.0083(1) -0.1153(4) 0.019(1) Uani 1.00 d .
C(72) C 0.0582(3) 0.0514(2) -0.1417(4) 0.026(1) Uani 1.00 d .
C(73) C 0.0323(3) -0.0256(2) -0.1460(5) 0.027(1) Uani 1.00 d .
H(1) H 0.6399 -0.2540 -0.0550 0.0226 Uiso 1.00 calc .
H(2) H 0.4754 -0.1668 0.0520 0.0249 Uiso 1.00 calc .
H(3) H 0.3834 -0.3092 0.1418 0.0332 Uiso 1.00 calc .
H(4) H 0.4344 -0.3392 0.0567 0.0332 Uiso 1.00 calc .
H(5) H 0.3033 -0.2963 -0.0123 0.0858 Uiso 1.00 calc .
H(6) H 0.3211 -0.3460 -0.0264 0.0858 Uiso 1.00 calc .
H(7) H 0.3024 -0.3072 -0.2170 0.0366 Uiso 1.00 calc .
H(8) H 0.3739 -0.3375 -0.2123 0.0366 Uiso 1.00 calc .
H(9) H 0.5709 -0.2505 -0.3549 0.0254 Uiso 1.00 calc .
H(10) H 0.4066 -0.1649 -0.2385 0.0254 Uiso 1.00 calc .
H(11) H 0.5295 -0.3303 -0.3756 0.0334 Uiso 1.00 calc .
H(12) H 0.4756 -0.3476 -0.2680 0.0334 Uiso 1.00 calc .
H(13) H 0.6052 -0.3591 -0.2137 0.0438 Uiso 1.00 calc .
H(14) H 0.6186 -0.3087 -0.2176 0.0438 Uiso 1.00 calc .
H(15) H 0.5271 -0.3494 -0.0284 0.0317 Uiso 1.00 calc .
H(16) H 0.6112 -0.3350 -0.0028 0.0317 Uiso 1.00 calc .
H(17) H 0.6579 -0.1779 -0.1103 0.0327 Uiso 1.00 calc .
H(18) H 0.6363 -0.1443 -0.0090 0.0327 Uiso 1.00 calc .
H(19) H 0.6589 -0.2022 -0.2332 0.0327 Uiso 0.50 calc P
H(20) H 0.6615 -0.1430 -0.2149 0.0327 Uiso 0.50 calc P
H(21) H 0.6038 -0.1167 -0.2134 0.0327 Uiso 0.50 calc P
H(22) H 0.5198 -0.1268 -0.1217 0.0327 Uiso 0.50 calc P
H(23) H 0.6037 -0.1684 -0.3690 0.0327 Uiso 1.00 calc .
H(24) H 0.5340 -0.1415 -0.2886 0.0327 Uiso 1.00 calc .
H(25) H 0.2716 -0.2422 -0.1350 0.0323 Uiso 1.00 calc .
H(26) H 0.2757 -0.1960 -0.1976 0.0323 Uiso 1.00 calc .
H(27) H 0.2643 -0.1907 0.0207 0.0775 Uiso 1.00 calc .
H(28) H 0.3395 -0.1690 -0.0276 0.0775 Uiso 1.00 calc .
H(29) H 0.3320 -0.2443 0.1217 0.0406 Uiso 1.00 calc .
H(30) H 0.3605 -0.1987 0.1685 0.0406 Uiso 1.00 calc .
H(31) H 0.0800 0.0212 -0.4388 0.0235 Uiso 1.00 calc .
H(32) H 0.2158 -0.0787 -0.3235 0.0219 Uiso 1.00 calc .
H(33) H 0.3389 0.0539 -0.2156 0.0316 Uiso 1.00 calc .
H(34) H 0.3030 0.0879 -0.3094 0.0316 Uiso 1.00 calc .
H(35) H 0.4188 0.0282 -0.3695 0.0385 Uiso 1.00 calc .
H(36) H 0.4263 0.0790 -0.3720 0.0385 Uiso 1.00 calc .
H(37) H 0.4288 0.0478 -0.5803 0.0311 Uiso 1.00 calc .
H(38) H 0.3656 0.0833 -0.5661 0.0311 Uiso 1.00 calc .
H(39) H 0.1526 0.0151 -0.7315 0.0287 Uiso 1.00 calc .
H(40) H 0.2886 -0.0842 -0.6150 0.0223 Uiso 1.00 calc .
H(41) H 0.2132 0.0910 -0.7420 0.0404 Uiso 1.00 calc .
H(42) H 0.2700 0.1026 -0.6316 0.0404 Uiso 1.00 calc .
H(43) H 0.1172 0.0771 -0.5898 0.0645 Uiso 1.00 calc .
H(44) H 0.1452 0.1253 -0.5793 0.0645 Uiso 1.00 calc .
H(45) H 0.1263 0.0993 -0.3756 0.0369 Uiso 1.00 calc .
H(46) H 0.2137 0.1069 -0.3935 0.0369 Uiso 1.00 calc .
H(47) H 0.0623 -0.0409 -0.5005 0.0327 Uiso 1.00 calc .
H(48) H 0.0383 -0.0739 -0.4029 0.0327 Uiso 1.00 calc .
H(49) H 0.0727 -0.1053 -0.5922 0.1600 Uiso 1.00 calc .
H(50) H 0.0460 -0.0573 -0.6156 0.1600 Uiso 1.00 calc .
H(51) H 0.1592 -0.1060 -0.6475 0.0327 Uiso 1.00 calc .
H(52) H 0.1396 -0.0850 -0.7659 0.0327 Uiso 1.00 calc .
H(53) H 0.4270 -0.0636 -0.5647 0.0243 Uiso 1.00 calc .
H(54) H 0.4385 -0.0195 -0.4922 0.0243 Uiso 1.00 calc .
H(55) H 0.3483 -0.0892 -0.3988 0.0305 Uiso 1.00 calc .
H(56) H 0.4286 -0.0774 -0.3441 0.0305 Uiso 1.00 calc .
H(57) H 0.3360 -0.0570 -0.1973 0.0277 Uiso 1.00 calc .
H(58) H 0.3776 -0.0151 -0.2464 0.0277 Uiso 1.00 calc .

loop_
_atom_site_aniso_label
_atom_site_aniso_U_11
_atom_site_aniso_U_22
_atom_site_aniso_U_33
_atom_site_aniso_U_12
_atom_site_aniso_U_13
_atom_site_aniso_U_23
F(1) 0.030(2) 0.024(2) 0.031(2) -0.003(1) 0.004(1) 0.005(1)
F(2) 0.033(2) 0.020(1) 0.029(2) 0.007(1) 0.007(1) -0.002(1)
F(3) 0.039(2) 0.026(2) 0.024(2) -0.010(1) .007(1) -0.001(1)
F(4) 0.034(2) 0.021(1) 0.031(2) 0.002(1) 0.005(1) -0.001(1)
F(5) 0.031(2) 0.018(1) 0.036(2) -0.002(1) -0.006(1) 0.001(1)
F(6) 0.027(2) 0.034(2) 0.028(2) -0.009(1) -0.011(1) 0.002(1)
F(7) 0.046(2) 0.026(2) 0.023(2) 0.010(1) -0.007(1) 0.003(1)
F(8) 0.038(2) 0.021(2) 0.032(2) -0.012(1) 0.002(1) 0.000(1)
N(1) 0.031(3) 0.044(3) 0.036(3) 0.008(2) 0.003(2) 0.006(2)
N(2) 0.035(3) 0.063(3) 0.026(3) -0.015(3) 0.003(2) 0.000(2)
N(3) 0.036(3) 0.046(3) 0.035(3) 0.007(2) 0.009(2) 0.007(2)
N(4) 0.027(3) 0.050(3) 0.038(3) -0.004(2) .000(2) -0.006(2)
N(5) 0.028(3) 0.075(4) 0.051(3) 0.001(3) -0.009(3) -0.011(3)
N(6) 0.062(4) 0.072(4) 0.027(3) 0.037(3) -0.006(3) -0.005(3)
N(7) 0.031(3) 0.038(3) 0.042(3) 0.009(2) -0.015(2) -0.013(2)
N(8) 0.022(3) 0.058(3) 0.031(3) -0.011(2) .008(2) -0.004(2)
C(1) 0.020(3) 0.026(3) 0.010(2) -0.005(2) -0.003(2) -0.004(2)
C(2) 0.027(3) 0.021(3) 0.013(3) 0.004(2) -0.001(2) 0.003(2)
C(3) 0.008(3) 0.024(3) 0.019(2) 0.001(2) -0.004(2) -0.002(2)
C(4) 0.016(3) 0.021(3) 0.017(3) -0.001(2) -0.003(2) 0.000(2)
C(5) 0.025(3) 0.017(3) 0.019(3) 0.004(2) -0.004(2) -0.002(2)
C(6) 0.018(3) 0.028(3) 0.017(2) 0.010(2) -0.001(2) -0.001(2)
C(7) 0.027(3) 0.035(3) 0.020(3) 0.002(3) 0.001(2) 0.013(2)
C(8) 0.104(6) 0.080(5) 0.051(4) -0.071(4) -0.038(4) 0.033(4)
C(9) 0.033(3) 0.032(3) 0.028(3) -0.011(3) -0.004(3) 0.002(3)
C(10) 0.017(3) 0.029(3) 0.012(2) -0.006(2) -0.006(2) 0.008(2)
C(11) 0.027(3) 0.018(3) 0.016(3) 0.003(2) -0.010(2) -0.006(2)
C(12) 0.017(3) 0.025(3) 0.012(2) 0.006(2) -0.003(2) -0.004(2)
C(13) 0.013(3) 0.026(3) 0.011(2) -0.002(2) -0.001(2) 0.006(2)
C(14) 0.022(3) 0.021(3) 0.015(3) 0.007(2) -0.004(2) 0.003(2)
C(15) 0.014(3) 0.032(3) 0.012(2) 0.006(2) -0.001(2) 0.001(2)
C(16) 0.040(4) 0.022(3) 0.020(3) 0.001(3) -0.007(3) -0.007(2)
C(17) 0.066(4) 0.027(3) 0.025(3) 0.023(3) -0.009(3) -0.013(2)
C(18) 0.029(3) 0.016(3) 0.027(3) 0.001(2) -0.007(2) 0.002(2)
C(19) 0.031(3) 0.023(3) 0.040(3) -0.014(2) -0.008(3) 0.009(3)
C(20) 0.042(7) 0.034(6) 0.012(5) -0.015(5) -0.012(5) 0.016(5)
C(21) 0.033(7) 0.020(5) 0.014(5) -0.009(5) -0.009(5) 0.014(4)
C(22) 0.022(3) 0.023(3) 0.036(3) 0.002(2) 0.008(3) 0.003(2)
C(23) 0.017(3) 0.043(3) 0.024(3) 0.002(2) 0.001(2) 0.006(2)
C(24) 0.040(4) 0.135(6) 0.023(3) 0.043(4) -0.005(3) -0.012(4)
C(25) 0.034(3) 0.037(3) 0.021(3) 0.008(3) 0.003(2) -0.003(2)
C(26) 0.015(3) 0.023(3) 0.012(2) -0.006(2) .004(2) -0.002(2)
C(27) 0.023(3) 0.017(3) 0.011(2) 0.004(2) 0.005(2) -0.005(2)
C(28) 0.010(3) 0.034(3) 0.021(3) 0.003(2) -0.002(2) 0.000(2)
C(29) 0.011(3) 0.031(3) 0.014(2) -0.003(2) .004(2) -0.007(2)
C(30) 0.026(3) 0.010(2) 0.015(2) 0.003(2) 0.007(2) -0.006(2)
C(31) 0.014(3) 0.022(3) 0.012(2) 0.003(2) 0.001(2) 0.001(2)
C(32) 0.024(3) 0.021(3) 0.026(3) -0.008(2) .003(2) -0.009(2)
C(33) 0.023(3) 0.036(3) 0.034(3) -0.011(2) .007(3) -0.022(3)
C(34) 0.023(3) 0.023(3) 0.030(3) -0.006(2) 0.001(2) 0.001(2)
C(35) 0.025(3) 0.028(3) 0.008(2) -0.004(2) 0.002(2) 0.003(2)
C(36) 0.030(3) 0.020(3) 0.016(3) 0.007(2) 0.008(2) 0.006(2)
C(37) 0.021(3) 0.036(3) 0.011(3) 0.012(3) 0.001(2) -0.004(2)
C(38) 0.014(3) 0.045(3) 0.009(2) -0.004(3) -0.004(2) -0.011(2)
C(39) 0.023(3) 0.014(2) 0.022(3) 0.003(2) 0.006(2) -0.006(2)
C(40) 0.014(3) 0.026(3) 0.012(2) 0.001(2) 0.002(2) 0.003(2)
C(41) 0.037(4) 0.037(3) 0.027(3) 0.019(3) 0.010(3) 0.009(3)
C(42) 0.115(6) 0.046(4) 0.029(3) 0.046(4) 0.028(4) 0.007(3)
C(43) 0.029(3) 0.029(3) 0.028(3) 0.013(3) 0.005(2) 0.000(2)
C(44) 0.018(3) 0.053(4) 0.031(3) -0.018(3) .009(3) -0.015(3)
C(45) 0.191(9) 0.230(9) 0.041(4) -0.187(8) .066(5) -0.078(5)
C(46) 0.023(3) 0.050(4) 0.020(3) -0.001(3) -0.002(2) -0.019(3)
C(47) 0.013(3) 0.022(3) 0.022(3) 0.001(2) 0.004(2) -0.002(2)
C(48) 0.022(3) 0.037(3) 0.023(3) 0.008(2) -0.005(2) -0.004(2)
C(49) 0.022(3) 0.022(3) 0.024(3) 0.001(2) 0.002(2) 0.000(2)
C(50) 0.026(3) 0.015(3) 0.022(3) -0.005(2) -0.004(2) 0.007(2)
C(51) 0.026(3) 0.025(3) 0.010(3) 0.000(2) 0.002(2) -0.002(2)
C(52) 0.025(3) 0.019(3) 0.008(2) 0.004(2) -0.001(2) -0.002(2)
C(53) 0.027(3) 0.019(3) 0.008(2) -0.010(2) 0.000(2) 0.003(2)
C(54) 0.033(3) 0.014(3) 0.014(3) 0.003(2) -0.001(2) -0.005(2)
C(55) 0.017(3) 0.021(3) 0.019(2) 0.001(2) 0.001(2) 0.000(2)
C(56) 0.029(3) 0.032(3) 0.010(2) -0.005(3) -0.005(2) -0.004(2)
C(57) 0.021(3) 0.038(3) 0.016(3) 0.001(3) -0.001(2) 0.005(2)
C(58) 0.029(4) 0.031(3) 0.017(3) 0.003(3) -0.003(2) 0.002(2)
C(59) 0.026(3) 0.022(3) 0.016(2) 0.002(2) -0.002(2) 0.001(2)
C(60) 0.020(3) 0.036(3) 0.018(3) -0.001(3) -0.002(2) 0.006(3)
C(61) 0.015(3) 0.036(3) 0.020(3) 0.002(2) -0.004(2) -0.005(2)
C(62) 0.033(3) 0.015(3) 0.015(3) 0.004(2) 0.000(2) 0.000(2)
C(63) 0.022(3) 0.022(3) 0.020(3) -0.008(2) -0.002(2) -0.003(2)
C(64) 0.019(3) 0.029(3) 0.008(2) 0.006(2) 0.001(2) 0.001(2)
C(65) 0.029(3) 0.018(3) 0.019(3) 0.003(2) 0.002(2) 0.002(2)
C(66) 0.022(3) 0.021(3) 0.011(2) -0.005(2) -0.002(2) -0.002(2)
C(67) 0.026(3) 0.023(3) 0.013(3) -0.002(2) .002(2) -0.002(2)
C(68) 0.022(3) 0.042(3) 0.020(3) 0.008(3) 0.001(2) 0.000(3)
C(69) 0.026(4) 0.069(4) 0.017(3) 0.010(3) -0.006(3) -0.005(3)
C(70) 0.038(4) 0.054(4) 0.017(3) 0.016(3) -0.010(3) -0.009(3)
C(71) 0.024(3) 0.021(3) 0.013(3) 0.000(2) 0.001(2) -0.003(2)
C(72) 0.016(3) 0.041(3) 0.020(3) 0.001(3) -0.004(2) -0.008(3)
C(73) 0.021(3) 0.037(3) 0.022(3) 0.006(3) 0.007(2) -0.001(2)

loop_
_atom_type_symbol
_atom_type_description
_atom_type_scat_dispersion_real
_atom_type_scat_dispersion_imag
_atom_type_scat_source
F F 0.017 0.010
;International Tables for Crystallography
(1992, Vol. C, Tables 4.2.6.8 and 6.1.1.4)
;
N N 0.006 0.003
;International Tables for Crystallography
(1992, Vol. C, Tables 4.2.6.8 and 6.1.1.4)
;
C C 0.003 0.002
;International Tables for Crystallography
(1992, Vol. C, Tables 4.2.6.8 and 6.1.1.4)
;
H H 0.000 0.000
;International Tables for Crystallography
(1992, Vol. C, Table 6.1.1.4)
;

loop_
_geom_angle_atom_site_label_1
_geom_angle_atom_site_label_2
_geom_angle_atom_site_label_3
_geom_angle
_geom_angle_site_symmetry_3
_geom_angle_publ_flag
C(2) C(1) C(6) 116.8(4) 0_555 yes
C(2) C(1) C(7) 120.6(4) 0_555 yes
C(6) C(1) C(7) 122.4(4) 0_555 yes
C(1) C(2) C(3) 120.0(4) 0_555 yes
C(1) C(2) C(18) 123.6(4) 0_555 yes
C(3) C(2) C(18) 116.1(4) 0_555 yes
C(2) C(3) C(4) 121.7(4) 0_555 yes
C(3) C(4) C(5) 118.0(4) 0_555 yes
C(3) C(4) C(19) 121.8(4) 0_555 yes
C(5) C(4) C(19) 119.8(4) 0_555 yes
C(4) C(5) C(6) 121.2(4) 0_555 yes
C(1) C(6) C(5) 122.0(4) 0_555 yes
C(1) C(6) C(25) 121.1(4) 0_555 yes
C(5) C(6) C(25) 116.5(4) 0_555 yes
C(1) C(7) C(8) 118.3(4) 0_555 yes
C(7) C(8) C(9) 125.8(5) 0_555 yes
C(8) C(9) C(10) 119.3(4) 0_555 yes
C(9) C(10) C(11) 121.1(4) 0_555 yes
C(9) C(10) C(15) 120.3(4) 0_555 yes
C(11) C(10) C(15) 118.5(4) 0_555 yes
C(10) C(11) C(12) 120.1(4) 0_555 yes
C(10) C(11) C(16) 124.0(4) 0_555 yes
C(12) C(11) C(16) 115.5(4) 0_555 yes
C(11) C(12) C(13) 122.0(4) 0_555 yes
C(12) C(13) C(14) 117.0(4) 0_555 yes
C(12) C(13) C(22) 120.2(4) 0_555 yes
C(14) C(13) C(22) 122.4(4) 0_555 yes
C(13) C(14) C(15) 123.0(4) 0_555 yes
C(10) C(15) C(14) 119.2(4) 0_555 yes
C(10) C(15) C(23) 124.0(4) 0_555 yes
C(14) C(15) C(23) 116.6(4) 0_555 yes
C(11) C(16) C(17) 114.5(4) 0_555 yes
C(16) C(17) C(18) 118.8(4) 0_555 yes
C(2) C(18) C(17) 113.2(3) 0_555 yes
C(4) C(19) C(20) 114.8(5) 0_555 yes
C(4) C(19) C(21) 115.1(5) 0_555 yes
C(20) C(19) C(21) 51.3(5) 0_555 yes
C(19) C(20) C(21) 70.1(6) 0_555 yes
C(19) C(20) C(22) 119.4(7) 0_555 yes
C(21) C(20) C(22) 61.2(6) 0_555 yes
C(19) C(21) C(20) 58.6(5) 0_555 yes
C(19) C(21) C(22) 116.2(6) 0_555 yes
C(20) C(21) C(22) 68.5(6) 0_555 yes
C(13) C(22) C(20) 113.4(5) 0_555 yes
C(13) C(22) C(21) 114.7(5) 0_555 yes
C(20) C(22) C(21) 50.3(5) 0_555 yes
C(15) C(23) C(24) 114.5(4) 0_555 yes
C(23) C(24) C(25) 124.8(5) 0_555 yes
C(6) C(25) C(24) 114.6(4) 0_555 yes
C(27) C(26) C(31) 118.7(4) 0_555 yes
C(27) C(26) C(32) 121.3(4) 0_555 yes
C(31) C(26) C(32) 119.9(4) 0_555 yes
C(26) C(27) C(28) 118.9(4) 0_555 yes
C(26) C(27) C(43) 124.7(4) 0_555 yes
C(28) C(27) C(43) 116.2(4) 0_555 yes
C(27) C(28) C(29) 123.1(4) 0_555 yes
C(28) C(29) C(30) 116.9(4) 0_555 yes
C(28) C(29) C(44) 123.3(4) 0_555 yes
C(30) C(29) C(44) 119.4(4) 0_555 yes
C(29) C(30) C(31) 121.8(4) 0_555 yes
C(26) C(31) C(30) 120.3(4) 0_555 yes
C(26) C(31) C(49) 122.6(4) 0_555 yes
C(30) C(31) C(49) 116.3(4) 0_555 yes
C(26) C(32) C(33) 116.5(4) 0_555 yes
C(32) C(33) C(34) 119.0(4) 0_555 yes
C(33) C(34) C(35) 117.0(4) 0_555 yes
C(34) C(35) C(36) 121.3(4) 0_555 yes
C(34) C(35) C(40) 120.2(4) 0_555 yes
C(36) C(35) C(40) 118.5(4) 0_555 yes
C(35) C(36) C(37) 118.4(4) 0_555 yes
C(35) C(36) C(41) 124.7(4) 0_555 yes
C(37) C(36) C(41) 116.5(4) 0_555 yes
C(36) C(37) C(38) 123.3(4) 0_555 yes
C(37) C(38) C(39) 117.8(4) 0_555 yes
C(37) C(38) C(46) 120.5(4) 0_555 yes
C(39) C(38) C(46) 120.9(4) 0_555 yes
C(38) C(39) C(40) 121.4(4) 0_555 yes
C(35) C(40) C(39) 120.5(4) 0_555 yes
C(35) C(40) C(47) 123.5(4) 0_555 yes
C(39) C(40) C(47) 115.6(4) 0_555 yes
C(36) C(41) C(42) 114.4(4) 0_555 yes
C(41) C(42) C(43) 121.1(5) 0_555 yes
C(27) C(43) C(42) 115.0(4) 0_555 yes
C(29) C(44) C(45) 116.8(5) 0_555 yes
C(44) C(45) C(46) 138.8(7) 0_555 yes
C(38) C(46) C(45) 118.4(5) 0_555 yes
C(40) C(47) C(48) 115.7(3) 0_555 yes
C(47) C(48) C(49) 118.4(3) 0_555 yes
C(31) C(49) C(48) 115.9(4) 0_555 yes
F(1) C(50) C(51) 118.9(4) 0_555 yes
F(1) C(50) C(55) 118.1(4) 0_555 yes
C(51) C(50) C(55) 122.9(4) 0_555 yes
F(2) C(51) C(50) 119.4(4) 0_555 yes
F(2) C(51) C(52) 117.5(4) 0_555 yes
C(50) C(51) C(52) 123.1(4) 0_555 yes
C(51) C(52) C(53) 113.1(4) 0_555 yes
C(51) C(52) C(56) 123.7(4) 0_555 yes
C(53) C(52) C(56) 123.2(4) 0_555 yes
F(3) C(53) C(52) 117.3(4) 0_555 yes
F(3) C(53) C(54) 118.3(4) 0_555 yes
C(52) C(53) C(54) 124.4(4) 0_555 yes
F(4) C(54) C(53) 120.1(4) 0_555 yes
F(4) C(54) C(55) 117.8(4) 0_555 yes
C(53) C(54) C(55) 122.1(4) 0_555 yes
C(50) C(55) C(54) 114.4(4) 0_555 yes
C(50) C(55) C(59) 122.0(4) 0_555 yes
C(54) C(55) C(59) 123.5(4) 0_555 yes
C(52) C(56) C(57) 124.1(4) 0_555 yes
C(52) C(56) C(58) 123.9(4) 0_555 yes
C(57) C(56) C(58) 112.0(4) 0_555 yes
N(1) C(57) C(56) 172.5(5) 0_555 yes
N(2) C(58) C(56) 172.4(5) 0_555 yes
C(55) C(59) C(60) 122.3(4) 0_555 yes
C(55) C(59) C(61) 125.3(4) 0_555 yes
C(60) C(59) C(61) 112.2(4) 0_555 yes
N(3) C(60) C(59) 173.9(5) 0_555 yes
N(4) C(61) C(59) 173.7(5) 0_555 yes
F(5) C(62) C(63) 118.8(4) 0_555 yes
F(5) C(62) C(67) 117.9(4) 0_555 yes
C(63) C(62) C(67) 123.3(4) 0_555 yes
F(6) C(63) C(62) 118.0(4) 0_555 yes
F(6) C(63) C(64) 118.8(4) 0_555 yes
C(62) C(63) C(64) 123.2(4) 0_555 yes
C(63) C(64) C(65) 113.2(4) 0_555 yes
C(63) C(64) C(68) 122.6(4) 0_555 yes
C(65) C(64) C(68) 124.2(4) 0_555 yes
F(7) C(65) C(64) 117.3(4) 0_555 yes
F(7) C(65) C(66) 118.6(4) 0_555 yes
C(64) C(65) C(66) 124.0(4) 0_555 yes
F(8) C(66) C(65) 120.0(4) 0_555 yes
F(8) C(66) C(67) 116.9(4) 0_555 yes
C(65) C(66) C(67) 123.1(4) 0_555 yes
C(62) C(67) C(66) 113.1(4) 0_555 yes
C(62) C(67) C(71) 123.3(4) 0_555 yes
C(66) C(67) C(71) 123.6(4) 0_555 yes
C(64) C(68) C(69) 124.3(5) 0_555 yes
C(64) C(68) C(70) 123.6(5) 0_555 yes
C(69) C(68) C(70) 112.1(4) 0_555 yes
N(5) C(69) C(68) 175.5(6) 0_555 yes
N(6) C(70) C(68) 174.7(6) 0_555 yes
C(67) C(71) C(72) 123.6(4) 0_555 yes
C(67) C(71) C(73) 124.5(4) 0_555 yes
C(72) C(71) C(73) 111.8(4) 0_555 yes
N(7) C(72) C(71) 175.5(5) 0_555 yes
N(8) C(73) C(71) 174.0(5) 0_555 yes

loop_
_geom_bond_atom_site_label_1
_geom_bond_atom_site_label_2
_geom_bond_distance
_geom_bond_publ_flag
F(1) C(50) 1.342(5) yes
F(2) C(51) 1.329(5) yes
F(3) C(53) 1.345(5) yes
F(4) C(54) 1.339(5) yes
F(5) C(62) 1.343(5) yes
F(6) C(63) 1.342(5) yes
F(7) C(65) 1.348(5) yes
F(8) C(66) 1.343(5) yes
N(1) C(57) 1.142(6) yes
N(2) C(58) 1.143(6) yes
N(3) C(60) 1.132(6) yes
N(4) C(61) 1.135(6) yes
N(5) C(69) 1.151(7) yes
N(6) C(70) 1.140(7) yes
N(7) C(72) 1.141(6) yes
N(8) C(73) 1.144(6) yes
C(1) C(2) 1.413(6) yes
C(1) C(6) 1.403(6) yes
C(1) C(7) 1.522(6) yes
C(2) C(3) 1.395(6) yes
C(2) C(18) 1.528(6) yes
C(3) C(4) 1.393(6) yes
C(4) C(5) 1.370(6) yes
C(4) C(19) 1.512(6) yes
C(5) C(6) 1.382(6) yes
C(6) C(25) 1.537(7) yes
C(7) C(8) 1.488(8) yes
C(8) C(9) 1.478(8) yes
C(9) C(10) 1.515(6) yes
C(10) C(11) 1.400(6) yes
C(10) C(15) 1.410(6) yes
C(11) C(12) 1.389(6) yes
C(11) C(16) 1.512(6) yes
C(12) C(13) 1.388(6) yes
C(13) C(14) 1.383(6) yes
C(13) C(22) 1.500(6) yes
C(14) C(15) 1.382(6) yes
C(15) C(23) 1.521(6) yes
C(16) C(17) 1.532(7) yes
C(17) C(18) 1.531(7) yes
C(19) C(20) 1.44(1) yes
C(19) C(21) 1.589(10) yes
C(20) C(21) 1.32(1) yes
C(20) C(22) 1.59(1) yes
C(21) C(22) 1.502(10) yes
C(23) C(24) 1.479(7) yes
C(24) C(25) 1.528(7) yes
C(26) C(27) 1.399(6) yes
C(26) C(31) 1.406(6) yes
C(26) C(32) 1.526(6) yes
C(27) C(28) 1.388(6) yes
C(27) C(43) 1.520(6) yes
C(28) C(29) 1.381(6) yes
C(29) C(30) 1.392(6) yes
C(29) C(44) 1.514(6) yes
C(30) C(31) 1.377(6) yes
C(31) C(49) 1.504(6) yes
C(32) C(33) 1.540(6) yes
C(33) C(34) 1.542(6) yes
C(34) C(35) 1.514(6) yes
C(35) C(36) 1.410(7) yes
C(35) C(40) 1.407(6) yes
C(36) C(37) 1.398(7) yes
C(36) C(41) 1.514(7) yes
C(37) C(38) 1.373(7) yes
C(38) C(39) 1.378(6) yes
C(38) C(46) 1.517(7) yes
C(39) C(40) 1.393(6) yes
C(40) C(47) 1.510(6) yes
C(41) C(42) 1.506(7) yes
C(42) C(43) 1.508(7) yes
C(44) C(45) 1.403(8) yes
C(45) C(46) 1.426(8) yes
C(47) C(48) 1.557(6) yes
C(48) C(49) 1.544(6) yes
C(50) C(51) 1.338(6) yes
C(50) C(55) 1.437(6) yes
C(51) C(52) 1.435(6) yes
C(52) C(53) 1.445(6) yes
C(52) C(56) 1.375(7) yes
C(53) C(54) 1.323(6) yes
C(54) C(55) 1.434(6) yes
C(55) C(59) 1.391(7) yes
C(56) C(57) 1.430(7) yes
C(56) C(58) 1.445(7) yes
C(59) C(60) 1.455(7) yes
C(59) C(61) 1.449(6) yes
C(62) C(63) 1.336(7) yes
C(62) C(67) 1.442(7) yes
C(63) C(64) 1.426(6) yes
C(64) C(65) 1.434(7) yes
C(64) C(68) 1.364(7) yes
C(65) C(66) 1.322(7) yes
C(66) C(67) 1.435(6) yes
C(67) C(71) 1.372(7) yes
C(68) C(69) 1.435(8) yes
C(68) C(70) 1.453(7) yes
C(71) C(72) 1.436(7) yes
C(71) C(73) 1.447(7) yes

loop_
_geom_contact_atom_site_label_1
_geom_contact_atom_site_label_2
_geom_contact_distance
_geom_contact_site_symmetry_2
F(1) C(33) 3.413(5) 3_655
F(2) C(48) 3.353(5) 1_556
F(2) C(13) 3.441(5) 1_556
F(2) C(47) 3.451(5) 1_556
F(2) C(14) 3.479(5) 1_556
F(3) C(43) 3.272(5) 2_545
F(3) C(42) 3.358(6) 2_545
F(3) C(11) 3.521(5) 1_556
F(4) N(7) 3.584(5) 2_545
F(5) C(8) 3.413(7) 2_555
F(6) C(21) 3.276(9) 3_655
F(6) C(19) 3.360(5) 3_655
F(6) C(36) 3.409(5) 1_556
F(6) C(41) 3.510(5) 1_556
F(7) C(38) 3.372(5) 1_556
F(7) C(39) 3.499(5) 1_556
F(7) C(46) 3.513(5) 1_556
F(8) C(18) 3.179(5) 4_445
F(8) C(17) 3.340(5) 4_445
N(1) N(3) 3.532(6) 4_445
N(1) C(23) 3.585(6) 1_556
N(2) C(61) 3.284(6) 4_445
N(2) C(20) 3.37(1) 4_446
N(2) N(4) 3.471(6) 4_445
N(2) C(59) 3.549(6) 4_445
N(2) C(9) 3.595(6) 1_556
N(3) C(57) 3.330(6) 4_545
N(3) C(25) 3.394(6) 4_545
N(3) C(24) 3.411(7) 4_545
N(4) C(8) 3.575(7) 4_545
N(5) C(21) 3.308(10) 3_655
N(5) C(49) 3.311(6) 3_655
N(5) C(48) 3.469(6) 3_655
N(5) C(69) 3.538(7) 3_655
N(7) C(45) 3.362(8) 3_554
N(7) C(46) 3.418(6) 3_554
N(7) C(7) 3.491(6) 2_555
N(7) N(8) 3.570(6) 3_555
N(8) C(72) 3.289(6) 3_555
N(8) C(71) 3.426(6) 3_555
C(10) C(58) 3.435(6) 1_554
C(10) C(56) 3.476(6) 1_554
C(11) C(53) 3.392(6) 1_554
C(11) C(52) 3.572(6) 1_554
C(12) C(52) 3.409(6) 1_554
C(12) C(53) 3.433(6) 1_554
C(12) C(51) 3.541(6) 1_554
C(13) C(51) 3.244(6) 1_554
C(13) C(52) 3.442(6) 1_554
C(14) C(57) 3.336(6) 1_554
C(14) C(56) 3.384(6) 1_554
C(14) C(52) 3.496(6) 1_554
C(14) C(51) 3.580(6) 1_554
C(15) C(56) 3.207(6) 1_554
C(15) C(57) 3.341(6) 1_554
C(15) C(58) 3.497(6) 1_554
C(23) C(57) 3.485(6) 1_554
C(35) C(69) 3.490(7) 1_554
C(35) C(68) 3.498(6) 1_554
C(36) C(63) 3.389(6) 1_554
C(36) C(64) 3.528(6) 1_554
C(37) C(64) 3.263(6) 1_554
C(37) C(63) 3.322(6) 1_554
C(37) C(65) 3.461(6) 1_554
C(38) C(65) 3.180(6) 1_554
C(38) C(64) 3.336(6) 1_554
C(39) C(70) 3.322(7) 1_554
C(39) C(68) 3.407(6) 1_554
C(39) C(64) 3.541(6) 1_554
C(40) C(68) 3.289(6) 1_554
C(40) C(70) 3.372(7) 1_554
C(46) C(65) 3.547(6) 1_554
C(58) C(61) 3.520(7) 4_445
C(71) C(73) 3.464(7) 3_555
C(72) C(73) 3.465(7) 3_555
C(73) C(73) 3.584(10) 3_555

loop_
_geom_torsion_atom_site_label_1
_geom_torsion_atom_site_label_2
_geom_torsion_atom_site_label_3
_geom_torsion_atom_site_label_4
_geom_torsion
_geom_torsion_site_symmetry_1
_geom_torsion_site_symmetry_2
_geom_torsion_site_symmetry_3
_geom_torsion_site_symmetry_4
_geom_torsion_publ_flag
F(1) C(50) C(51) F(2) 1.3(6) 0_555 74_1 5_555 55_5 yes
F(1) C(50) C(51) C(52) -178.6(4) 0_555 74_1 5_555 55_5 yes
F(1) C(50) C(55) C(54) 179.2(4) 0_555 74_1 5_555 55_5 yes
F(1) C(50) C(55) C(59) 2.3(6) 0_555 74_1 5_555 55_5 yes
F(2) C(51) C(50) C(55) 177.4(4) 0_555 74_1 5_555 55_5 yes
F(2) C(51) C(52) C(53) -178.7(3) 0_555 74_1 5_555 55_5 yes
F(2) C(51) C(52) C(56) 0.5(6) 0_555 74_1 5_555 55_5 yes
F(3) C(53) C(52) C(51) -179.1(3) 0_555 74_1 5_555 55_5 yes
F(3) C(53) C(52) C(56) 1.6(6) 0_555 74_1 5_555 55_5 yes
F(3) C(53) C(54) F(4) -1.8(6) 0_555 74_1 5_555 55_5 yes
F(3) C(53) C(54) C(55) 180.0(4) 0_555 74_1 5_555 55_5 yes
F(4) C(54) C(53) C(52) 179.7(4) 0_555 74_1 5_555 55_5 yes
F(4) C(54) C(55) C(50) 179.2(4) 0_555 74_1 5_555 55_5 yes
F(4) C(54) C(55) C(59) -4.0(6) 0_555 74_1 5_555 55_5 yes
F(5) C(62) C(63) F(6) 1.2(6) 0_555 74_1 5_555 55_5 yes
F(5) C(62) C(63) C(64) -178.2(4) 0_555 74_1 5_555 55_5 yes
F(5) C(62) C(67) C(66) 179.1(4) 0_555 74_1 5_555 55_5 yes
F(5) C(62) C(67) C(71) -2.4(7) 0_555 74_1 5_555 55_5 yes
F(6) C(63) C(62) C(67) -179.1(4) 0_555 74_1 5_555 55_5 yes
F(6) C(63) C(64) C(65) 177.8(4) 0_555 74_1 5_555 55_5 yes
F(6) C(63) C(64) C(68) -3.1(7) 0_555 74_1 5_555 55_5 yes
F(7) C(65) C(64) C(63) -179.0(4) 0_555 74_1 5_555 55_5 yes
F(7) C(65) C(64) C(68) 1.9(6) 0_555 74_1 5_555 55_5 yes
F(7) C(65) C(66) F(8) 1.9(6) 0_555 74_1 5_555 55_5 yes
F(7) C(65) C(66) C(67) 179.5(4) 0_555 74_1 5_555 55_5 yes
F(8) C(66) C(65) C(64) 179.1(4) 0_555 74_1 5_555 55_5 yes
F(8) C(66) C(67) C(62) 179.2(4) 0_555 74_1 5_555 55_5 yes
F(8) C(66) C(67) C(71) 0.6(6) 0_555 74_1 5_555 55_5 yes
N(1) C(57) C(56) C(52) -176(3) 0_555 74_1 5_555 55_5 yes
N(1) C(57) C(56) C(58) 3(3) 0_555 74_1 5_555 55_5 yes
N(2) C(58) C(56) C(52) -166(3) 0_555 74_1 5_555 55_5 yes
N(2) C(58) C(56) C(57) 12(3) 0_555 74_1 5_555 55_5 yes
N(3) C(60) C(59) C(55) -159(4) 0_555 74_1 5_555 55_5 yes
N(3) C(60) C(59) C(61) 16(4) 0_555 74_1 5_555 55_5 yes
N(4) C(61) C(59) C(55) 162(4) 0_555 74_1 5_555 55_5 yes
N(4) C(61) C(59) C(60) -13(4) 0_555 74_1 5_555 55_5 yes
N(5) C(69) C(68) C(64) -142(6) 0_555 74_1 5_555 55_5 yes
N(5) C(69) C(68) C(70) 34(7) 0_555 74_1 5_555 55_5 yes
N(6) C(70) C(68) C(64) -179(5) 0_555 74_1 5_555 55_5 yes
N(6) C(70) C(68) C(69) 3(5) 0_555 74_1 5_555 55_5 yes
N(7) C(72) C(71) C(67) -142(6) 0_555 74_1 5_555 55_5 yes
N(7) C(72) C(71) C(73) 34(6) 0_555 74_1 5_555 55_5 yes
N(8) C(73) C(71) C(67) 147(4) 0_555 74_1 5_555 55_5 yes
N(8) C(73) C(71) C(72) -29(4) 0_555 74_1 5_555 55_5 yes
C(1) C(2) C(3) C(4) -3.9(6) 0_555 74_1 5_555 55_5 yes
C(1) C(2) C(18) C(17) 112.0(5) 0_555 74_1 5_555 55_5 yes
C(1) C(6) C(5) C(4) 2.6(7) 0_555 74_1 5_555 55_5 yes
C(1) C(6) C(25) C(24) -105.5(5) 0_555 74_1 5_555 55_5 yes
C(1) C(7) C(8) C(9) 34.5(8) 0_555 74_1 5_555 55_5 yes
C(2) C(1) C(6) C(5) 0.3(6) 0_555 74_1 5_555 55_5 yes
C(2) C(1) C(6) C(25) 173.0(4) 0_555 74_1 5_555 55_5 yes
C(2) C(1) C(7) C(8) -102.1(5) 0_555 74_1 5_555 55_5 yes
C(2) C(3) C(4) C(5) 6.6(6) 0_555 74_1 5_555 55_5 yes
C(2) C(3) C(4) C(19) -166.2(4) 0_555 74_1 5_555 55_5 yes
C(2) C(18) C(17) C(16) -61.9(5) 0_555 74_1 5_555 55_5 yes
C(3) C(2) C(1) C(6) 0.3(6) 0_555 74_1 5_555 55_5 yes
C(3) C(2) C(1) C(7) 176.3(4) 0_555 74_1 5_555 55_5 yes
C(3) C(2) C(18) C(17) -61.3(5) 0_555 74_1 5_555 55_5 yes
C(3) C(4) C(5) C(6) -5.9(6) 0_555 74_1 5_555 55_5 yes
C(3) C(4) C(19) C(20) 56.3(7) 0_555 74_1 5_555 55_5 yes
C(3) C(4) C(19) C(21) 113.3(5) 0_555 74_1 5_555 55_5 yes
C(4) C(3) C(2) C(18) 169.7(4) 0_555 74_1 5_555 55_5 yes
C(4) C(5) C(6) C(25) -170.4(4) 0_555 74_1 5_555 55_5 yes
C(4) C(19) C(20) C(21) 103.3(6) 0_555 74_1 5_555 55_5 yes
C(4) C(19) C(20) C(22) 65.8(8) 0_555 74_1 5_555 55_5 yes
C(4) C(19) C(21) C(20) -102.5(7) 0_555 74_1 5_555 55_5 yes
C(4) C(19) C(21) C(22) -63.6(8) 0_555 74_1 5_555 55_5 yes
C(5) C(4) C(19) C(20) -116.4(6) 0_555 74_1 5_555 55_5 yes
C(5) C(4) C(19) C(21) -59.3(6) 0_555 74_1 5_555 55_5 yes
C(5) C(6) C(1) C(7) -175.5(4) 0_555 74_1 5_555 55_5 yes
C(5) C(6) C(25) C(24) 67.5(5) 0_555 74_1 5_555 55_5 yes
C(6) C(1) C(2) C(18) -172.7(4) 0_555 74_1 5_555 55_5 yes
C(6) C(1) C(7) C(8) 73.6(6) 0_555 74_1 5_555 55_5 yes
C(6) C(5) C(4) C(19) 167.0(4) 0_555 74_1 5_555 55_5 yes
C(6) C(25) C(24) C(23) 53.0(7) 0_555 74_1 5_555 55_5 yes
C(7) C(1) C(2) C(18) 3.2(6) 0_555 74_1 5_555 55_5 yes
C(7) C(1) C(6) C(25) -2.9(6) 0_555 74_1 5_555 55_5 yes
C(7) C(8) C(9) C(10) -35.1(8) 0_555 74_1 5_555 55_5 yes
C(8) C(9) C(10) C(11) 104.7(5) 0_555 74_1 5_555 55_5 yes
C(8) C(9) C(10) C(15) -72.1(6) 0_555 74_1 5_555 55_5 yes
C(9) C(10) C(11) C(12) -176.7(4) 0_555 74_1 5_555 55_5 yes
C(9) C(10) C(11) C(16) -4.3(6) 0_555 74_1 5_555 55_5 yes
C(9) C(10) C(15) C(14) 176.7(4) 0_555 74_1 5_555 55_5 yes
C(9) C(10) C(15) C(23) 2.4(6) 0_555 74_1 5_555 55_5 yes
C(10) C(11) C(12) C(13) 2.7(6) 0_555 74_1 5_555 55_5 yes
C(10) C(11) C(16) C(17) -108.3(5) 0_555 74_1 5_555 55_5 yes
C(10) C(15) C(14) C(13) -2.6(6) 0_555 74_1 5_555 55_5 yes
C(10) C(15) C(23) C(24) 106.5(5) 0_555 74_1 5_555 55_5 yes
C(11) C(10) C(15) C(14) -0.3(6) 0_555 74_1 5_555 55_5 yes
C(11) C(10) C(15) C(23) -174.5(4) 0_555 74_1 5_555 55_5 yes
C(11) C(12) C(13) C(14) -5.3(6) 0_555 74_1 5_555 55_5 yes
C(11) C(12) C(13) C(22) 166.8(4) 0_555 74_1 5_555 55_5 yes
C(11) C(16) C(17) C(18) 60.8(5) 0_555 74_1 5_555 55_5 yes
C(12) C(11) C(10) C(15) 0.2(6) 0_555 74_1 5_555 55_5 yes
C(12) C(11) C(16) C(17) 64.4(5) 0_555 74_1 5_555 55_5 yes
C(12) C(13) C(14) C(15) 5.3(6) 0_555 74_1 5_555 55_5 yes
C(12) C(13) C(22) C(20) -61.6(6) 0_555 74_1 5_555 55_5 yes
C(12) C(13) C(22) C(21) -117.1(5) 0_555 74_1 5_555 55_5 yes
C(13) C(12) C(11) C(16) -170.3(4) 0_555 74_1 5_555 55_5 yes
C(13) C(14) C(15) C(23) 172.1(4) 0_555 74_1 5_555 55_5 yes
C(13) C(22) C(20) C(19) -62.6(8) 0_555 74_1 5_555 55_5 yes
C(13) C(22) C(20) C(21) -103.4(6) 0_555 74_1 5_555 55_5 yes
C(13) C(22) C(21) C(19) 65.6(8) 0_555 74_1 5_555 55_5 yes
C(13) C(22) C(21) C(20) 100.8(6) 0_555 74_1 5_555 55_5 yes
C(14) C(13) C(22) C(20) 110.0(6) 0_555 74_1 5_555 55_5 yes
C(14) C(13) C(22) C(21) 54.6(6) 0_555 74_1 5_555 55_5 yes
C(14) C(15) C(23) C(24) -67.9(6) 0_555 74_1 5_555 55_5 yes
C(15) C(10) C(11) C(16) 172.6(4) 0_555 74_1 5_555 55_5 yes
C(15) C(14) C(13) C(22) -166.7(4) 0_555 74_1 5_555 55_5 yes
C(15) C(23) C(24) C(25) -52.5(7) 0_555 74_1 5_555 55_5 yes
C(19) C(20) C(21) C(22) -142.7(6) 0_555 74_1 5_555 55_5 yes
C(19) C(20) C(22) C(21) 40.8(7) 0_555 74_1 5_555 55_5 yes
C(19) C(21) C(20) C(22) 142.7(6) 0_555 74_1 5_555 55_5 yes
C(19) C(21) C(22) C(20) -35.2(6) 0_555 74_1 5_555 55_5 yes
C(20) C(19) C(21) C(22) 38.9(7) 0_555 74_1 5_555 55_5 yes
C(21) C(19) C(20) C(22) -37.5(6) 0_555 74_1 5_555 55_5 yes
C(26) C(27) C(28) C(29) -3.6(6) 0_555 74_1 5_555 55_5 yes
C(26) C(27) C(43) C(42) 110.0(5) 0_555 74_1 5_555 55_5 yes
C(26) C(31) C(30) C(29) 1.0(6) 0_555 74_1 5_555 55_5 yes
C(26) C(31) C(49) C(48) -108.0(5) 0_555 74_1 5_555 55_5 yes
C(26) C(32) C(33) C(34) 49.0(5) 0_555 74_1 5_555 55_5 yes
C(27) C(26) C(31) C(30) 1.4(6) 0_555 74_1 5_555 55_5 yes
C(27) C(26) C(31) C(49) 171.2(4) 0_555 74_1 5_555 55_5 yes
C(27) C(26) C(32) C(33) -109.2(5) 0_555 74_1 5_555 55_5 yes
C(27) C(28) C(29) C(30) 5.9(6) 0_555 74_1 5_555 55_5 yes
C(27) C(28) C(29) C(44) -166.7(4) 0_555 74_1 5_555 55_5 yes
C(27) C(43) C(42) C(41) -58.3(6) 0_555 74_1 5_555 55_5 yes
C(28) C(27) C(26) C(31) -0.1(6) 0_555 74_1 5_555 55_5 yes
C(28) C(27) C(26) C(32) 177.3(4) 0_555 74_1 5_555 55_5 yes
C(28) C(27) C(43) C(42) -64.0(5) 0_555 74_1 5_555 55_5 yes
C(28) C(29) C(30) C(31) -4.5(6) 0_555 74_1 5_555 55_5 yes
C(28) C(29) C(44) C(45) 74.6(7) 0_555 74_1 5_555 55_5 yes
C(29) C(28) C(27) C(43) 170.7(4) 0_555 74_1 5_555 55_5 yes
C(29) C(30) C(31) C(49) -169.4(4) 0_555 74_1 5_555 55_5 yes
C(29) C(44) C(45) C(46) 26(1) 0_555 74_1 5_555 55_5 yes
C(30) C(29) C(44) C(45) -97.9(6) 0_555 74_1 5_555 55_5 yes
C(30) C(31) C(26) C(32) -176.1(4) 0_555 74_1 5_555 55_5 yes
C(30) C(31) C(49) C(48) 62.2(5) 0_555 74_1 5_555 55_5 yes
C(31) C(26) C(27) C(43) -174.0(4) 0_555 74_1 5_555 55_5 yes
C(31) C(26) C(32) C(33) 68.2(5) 0_555 74_1 5_555 55_5 yes
C(31) C(30) C(29) C(44) 168.4(4) 0_555 74_1 5_555 55_5 yes
C(31) C(49) C(48) C(47) 58.0(5) 0_555 74_1 5_555 55_5 yes
C(32) C(26) C(27) C(43) 3.5(6) 0_555 74_1 5_555 55_5 yes
C(32) C(26) C(31) C(49) -6.3(6) 0_555 74_1 5_555 55_5 yes
C(32) C(33) C(34) C(35) -49.9(5) 0_555 74_1 5_555 55_5 yes
C(33) C(34) C(35) C(36) 112.9(5) 0_555 74_1 5_555 55_5 yes
C(33) C(34) C(35) C(40) -65.0(5) 0_555 74_1 5_555 55_5 yes
C(34) C(35) C(36) C(37) -177.0(4) 0_555 74_1 5_555 55_5 yes
C(34) C(35) C(36) C(41) -4.9(7) 0_555 74_1 5_555 55_5 yes
C(34) C(35) C(40) C(39) 176.4(4) 0_555 74_1 5_555 55_5 yes
C(34) C(35) C(40) C(47) 4.0(6) 0_555 74_1 5_555 55_5 yes
C(35) C(36) C(37) C(38) 2.2(7) 0_555 74_1 5_555 55_5 yes
C(35) C(36) C(41) C(42) -106.3(5) 0_555 74_1 5_555 55_5 yes
C(35) C(40) C(39) C(38) -0.8(6) 0_555 74_1 5_555 55_5 yes
C(35) C(40) C(47) C(48) 108.9(5) 0_555 74_1 5_555 55_5 yes
C(36) C(35) C(40) C(39) -1.6(6) 0_555 74_1 5_555 55_5 yes
C(36) C(35) C(40) C(47) -173.9(4) 0_555 74_1 5_555 55_5 yes
C(36) C(37) C(38) C(39) -4.6(7) 0_555 74_1 5_555 55_5 yes
C(36) C(37) C(38) C(46) 165.3(4) 0_555 74_1 5_555 55_5 yes
C(36) C(41) C(42) C(43) 57.2(6) 0_555 74_1 5_555 55_5 yes
C(37) C(36) C(35) C(40) 0.9(6) 0_555 74_1 5_555 55_5 yes
C(37) C(36) C(41) C(42) 65.9(5) 0_555 74_1 5_555 55_5 yes
C(37) C(38) C(39) C(40) 3.8(6) 0_555 74_1 5_555 55_5 yes
C(37) C(38) C(46) C(45) -78.5(6) 0_555 74_1 5_555 55_5 yes
C(38) C(37) C(36) C(41) -170.5(4) 0_555 74_1 5_555 55_5 yes
C(38) C(39) C(40) C(47) 172.1(4) 0_555 74_1 5_555 55_5 yes
C(38) C(46) C(45) C(44) -24(1) 0_555 74_1 5_555 55_5 yes
C(39) C(38) C(46) C(45) 91.1(6) 0_555 74_1 5_555 55_5 yes
C(39) C(40) C(47) C(48) -63.8(5) 0_555 74_1 5_555 55_5 yes
C(40) C(35) C(36) C(41) 173.0(4) 0_555 74_1 5_555 55_5 yes
C(40) C(39) C(38) C(46) -166.1(4) 0_555 74_1 5_555 55_5 yes
C(40) C(47) C(48) C(49) -57.2(5) 0_555 74_1 5_555 55_5 yes
C(50) C(51) C(52) C(53) 1.1(6) 0_555 74_1 5_555 55_5 yes
C(50) C(51) C(52) C(56) -179.6(4) 0_555 74_1 5_555 55_5 yes
C(50) C(55) C(54) C(53) -2.6(6) 0_555 74_1 5_555 55_5 yes
C(50) C(55) C(59) C(60) 171.3(4) 0_555 74_1 5_555 55_5 yes
C(50) C(55) C(59) C(61) -4.1(7) 0_555 74_1 5_555 55_5 yes
C(51) C(50) C(55) C(54) 3.1(6) 0_555 74_1 5_555 55_5 yes
C(51) C(50) C(55) C(59) -173.8(4) 0_555 74_1 5_555 55_5 yes
C(51) C(52) C(53) C(54) -0.7(6) 0_555 74_1 5_555 55_5 yes
C(51) C(52) C(56) C(57) -0.2(7) 0_555 74_1 5_555 55_5 yes
C(51) C(52) C(56) C(58) 178.8(4) 0_555 74_1 5_555 55_5 yes
C(52) C(51) C(50) C(55) -2.5(7) 0_555 74_1 5_555 55_5 yes
C(52) C(53) C(54) C(55) 1.5(7) 0_555 74_1 5_555 55_5 yes
C(53) C(52) C(56) C(57) 178.9(4) 0_555 74_1 5_555 55_5 yes
C(53) C(52) C(56) C(58) -2.1(7) 0_555 74_1 5_555 55_5 yes
C(53) C(54) C(55) C(59) 174.3(4) 0_555 74_1 5_555 55_5 yes
C(54) C(53) C(52) C(56) -179.9(4) 0_555 74_1 5_555 55_5 yes
C(54) C(55) C(59) C(60) -5.3(7) 0_555 74_1 5_555 55_5 yes
C(54) C(55) C(59) C(61) 179.3(4) 0_555 74_1 5_555 55_5 yes
C(62) C(63) C(64) C(65) -2.8(6) 0_555 74_1 5_555 55_5 yes
C(62) C(63) C(64) C(68) 176.3(5) 0_555 74_1 5_555 55_5 yes
C(62) C(67) C(66) C(65) 1.5(6) 0_555 74_1 5_555 55_5 yes
C(62) C(67) C(71) C(72) -2.7(7) 0_555 74_1 5_555 55_5 yes
C(62) C(67) C(71) C(73) -178.7(4) 0_555 74_1 5_555 55_5 yes
C(63) C(62) C(67) C(66) -0.6(6) 0_555 74_1 5_555 55_5 yes
C(63) C(62) C(67) C(71) 178.0(4) 0_555 74_1 5_555 55_5 yes
C(63) C(64) C(65) C(66) 3.7(6) 0_555 74_1 5_555 55_5 yes
C(63) C(64) C(68) C(69) -3.8(7) 0_555 74_1 5_555 55_5 yes
C(63) C(64) C(68) C(70) 179.8(4) 0_555 74_1 5_555 55_5 yes
C(64) C(63) C(62) C(67) 1.5(7) 0_555 74_1 5_555 55_5 yes
C(64) C(65) C(66) C(67) -3.3(7) 0_555 74_1 5_555 55_5 yes
C(65) C(64) C(68) C(69) 175.2(4) 0_555 74_1 5_555 55_5 yes
C(65) C(64) C(68) C(70) -1.2(7) 0_555 74_1 5_555 55_5 yes
C(65) C(66) C(67) C(71) -177.1(4) 0_555 74_1 5_555 55_5 yes
C(66) C(65) C(64) C(68) -175.4(5) 0_555 74_1 5_555 55_5 yes
C(66) C(67) C(71) C(72) 175.7(4) 0_555 74_1 5_555 55_5 yes
C(66) C(67) C(71) C(73) -0.2(7) 0_555 74_1 5_555 55_5 yes
C(66) C(67) C(71) C(73) -0.2(7) 0_555 74_1 5_555 55_5 yes
